data_4301960
loop_
_publ_author_name
'Ravi Shankar'
'Archana Jain'
'Atul Pratap Singh'
'Gabriele Kociok-K\"ohn'
'Kieran C. Molloy'

_publ_section_title
;
Facile Synthesis of Novel Two- And Three-Dimensional Coordination Polymers
Containing Dialkyltin Phosphonate-Based Tri/Tetra-Nuclear Clusters with
Appended Sulfonate Groups
;
_journal_name_full 'Inorganic Chemistry'
_journal_page_first 3608
_journal_page_last 3616
_journal_paper_doi 10.1021/ic802160a
_journal_volume 48
_journal_year 2009
_chemical_absolute_configuration ad
_chemical_formula_moiety 'C16 H42 O12 P2 S2 Sn3, 2(C H Cl3)'
_chemical_formula_sum 'C18 H44 Cl6 O12 P2 S2 Sn3'
_chemical_formula_weight 1147.36
_chemical_name_systematic
;
 ?
;
_space_group_IT_number 92
_symmetry_cell_setting tetragonal
_symmetry_space_group_name_Hall 'P 4abw 2nw'
_symmetry_space_group_name_H-M 'P 41 21 2'
_atom_sites_solution_hydrogens geom
_atom_sites_solution_primary direct
_atom_sites_solution_secondary difmap
_audit_creation_method SHELXL-97
_cell_angle_alpha 90.00
_cell_angle_beta 90.00
_cell_angle_gamma 90.00
_cell_formula_units_Z 4
_cell_length_a 13.6286(1)
_cell_length_b 13.6286(1)
_cell_length_c 24.8038(3)
_cell_measurement_reflns_used 82928
_cell_measurement_temperature 150(2)
_cell_measurement_theta_max 30.034
_cell_measurement_theta_min 2.910
_cell_volume 4607.03(7)
_computing_cell_refinement 'HKL Scalepack (Otwinski & Minor, 1997)'
_computing_data_collection 'Collect (Nonius BV, 1997-2000)'
_computing_data_reduction
;
 DENZO-SCALEPACK Z. Otwinowski and W. Minor, " 
 Processing of X-ray Diffraction Data Collected in Oscillation Mode ", 
 Methods in Enzymology, Volume 276: Macromolecular Crystallography, 
 part A, p.307-326, 1997,C.W. Carter, Jr. & R. M. Sweet, Eds., Academic Press.
;
_computing_molecular_graphics 'ORTEP3 for Windows - Farrugia, L. J. J. Appl. Crystallogr. 1997, 30, 565'
_computing_publication_material
;
 'WinGX publication routines, Farrugia, 
 L. J., J. Appl. Crystallogr., 1999, 32, 837-838
;
_computing_structure_refinement
;
 SHELXL97 -Program for Crystal Structure Analysis (Release 97-2). 
 Sheldrick, G.M., Instit\"ut f\"ur Anorganische Chemie der Universit\"at, 
 Tammanstrasse 4, D-3400 G\"ottingen, Germany, 1998 
;
_computing_structure_solution
; 
 SIR97- Altomare A., Burla M.C., Camalli M., Cascarano G.L., Giacovazzo C. , 
 Guagliardi A., Moliterni A.G.G., Polidori G.,Spagna R. 
 (1999) J. Appl. Cryst. 32, 115-119
;
_diffrn_ambient_temperature 150(2)
_diffrn_measured_fraction_theta_full 0.996
_diffrn_measured_fraction_theta_max 0.996
_diffrn_measurement_device_type 'Nonius Kappa CCD'
_diffrn_measurement_method '363 1.6 degree images with \f and \v scans'
_diffrn_radiation_monochromator graphite
_diffrn_radiation_source 'fine-focus sealed tube'
_diffrn_radiation_type MoK\a
_diffrn_radiation_wavelength 0.71073
_diffrn_reflns_av_R_equivalents 0.0667
_diffrn_reflns_av_sigmaI/netI 0.0330
_diffrn_reflns_limit_h_max 18
_diffrn_reflns_limit_h_min -19
_diffrn_reflns_limit_k_max 19
_diffrn_reflns_limit_k_min -19
_diffrn_reflns_limit_l_max 34
_diffrn_reflns_limit_l_min -34
_diffrn_reflns_number 92181
_diffrn_reflns_theta_full 30.02
_diffrn_reflns_theta_max 30.02
_diffrn_reflns_theta_min 2.99
_diffrn_standards_decay_% 0
_diffrn_standards_number 0
_exptl_absorpt_coefficient_mu 2.162
_exptl_absorpt_correction_T_max 0.8460
_exptl_absorpt_correction_T_min 0.6716
_exptl_absorpt_correction_type multi-scan
_exptl_absorpt_process_details
;
multi-scan from symmetry-related measurements 
 Sortav (Blessing 1995)
;
_exptl_crystal_colour colourless
_exptl_crystal_density_diffrn 1.654
_exptl_crystal_density_method 'not measured'
_exptl_crystal_description block
_exptl_crystal_F_000 2248
_exptl_crystal_size_max 0.20
_exptl_crystal_size_mid 0.10
_exptl_crystal_size_min 0.08
_refine_diff_density_max 1.155
_refine_diff_density_min -1.001
_refine_diff_density_rms 0.149
_refine_ls_abs_structure_details 'Flack H D (1983), Acta Cryst. A39, 876-881'
_refine_ls_abs_structure_Flack -0.01(2)
_refine_ls_extinction_method none
_refine_ls_goodness_of_fit_ref 1.090
_refine_ls_hydrogen_treatment constr
_refine_ls_matrix_type full
_refine_ls_number_parameters 229
_refine_ls_number_reflns 6715
_refine_ls_number_restraints 9
_refine_ls_restrained_S_all 1.090
_refine_ls_R_factor_all 0.0430
_refine_ls_R_factor_gt 0.0331
_refine_ls_shift/su_max 0.001
_refine_ls_shift/su_mean 0.000
_refine_ls_structure_factor_coef Fsqd
_refine_ls_weighting_details 'calc w=1/[\s^2^(Fo^2^)+(0.0429P)^2^+2.6102P] where P=(Fo^2^+2Fc^2^)/3'
_refine_ls_weighting_scheme calc
_refine_ls_wR_factor_gt 0.0759
_refine_ls_wR_factor_ref 0.0801
_reflns_number_gt 5954
_reflns_number_total 6715
_reflns_threshold_expression >2sigma(I)
_cod_data_source_file ic802160a_si_001_3.cif
_cod_data_source_block compound3
_cod_database_code 4301960

loop_
_symmetry_equiv_pos_as_xyz
'x, y, z'
'-y+1/2, x+1/2, z+1/4'
'-x, -y, z+1/2'
'y+1/2, -x+1/2, z+3/4'
'x+1/2, -y+1/2, -z+3/4'
'-x+1/2, y+1/2, -z+1/4'
'y, x, -z'
'-y, -x, -z+1/2'

loop_
_atom_site_label
_atom_site_type_symbol
_atom_site_fract_x
_atom_site_fract_y
_atom_site_fract_z
_atom_site_U_iso_or_equiv
_atom_site_adp_type
_atom_site_occupancy
_atom_site_symmetry_multiplicity
_atom_site_calc_flag
_atom_site_refinement_flags
_atom_site_disorder_assembly
_atom_site_disorder_group
Sn1 Sn 0.400932(16) 0.400932(16) 0.0000 0.02113(7) Uani 1 2 d S . .
C1 C 0.4852(3) 0.3581(3) 0.06701(15) 0.0291(8) Uani 1 1 d . . .
H1A H 0.5088 0.2909 0.0617 0.044 Uiso 1 1 calc R . .
H1B H 0.4446 0.3610 0.0996 0.044 Uiso 1 1 calc R . .
H1C H 0.5413 0.4025 0.0709 0.044 Uiso 1 1 calc R . .
Sn2 Sn 0.158220(18) 0.208150(18) -0.093854(10) 0.02489(7) Uani 1 1 d . . .
C2 C 0.0178(3) 0.1606(3) -0.07312(18) 0.0393(9) Uani 1 1 d . . .
H2A H 0.0213 0.0935 -0.0591 0.059 Uiso 1 1 calc R . .
H2B H -0.0244 0.1620 -0.1051 0.059 Uiso 1 1 calc R . .
H2C H -0.0094 0.2040 -0.0454 0.059 Uiso 1 1 calc R . .
C3 C 0.2281(3) 0.2835(3) -0.15666(15) 0.0348(8) Uani 1 1 d . . .
H3A H 0.2986 0.2700 -0.1556 0.052 Uiso 1 1 calc R . .
H3B H 0.2170 0.3542 -0.1525 0.052 Uiso 1 1 calc R . .
H3C H 0.2012 0.2617 -0.1913 0.052 Uiso 1 1 calc R . .
P P 0.16306(7) 0.34870(7) 0.01681(3) 0.02197(17) Uani 1 1 d . . .
O1 O 0.26304(17) 0.38650(19) 0.03630(10) 0.0251(5) Uani 1 1 d . . .
O2 O 0.13754(18) 0.25135(18) 0.04452(10) 0.0258(5) Uani 1 1 d . . .
O3 O 0.15859(19) 0.33560(18) -0.04431(9) 0.0258(5) Uani 1 1 d . . .
C5 C 0.0710(3) 0.4371(3) 0.03720(15) 0.0298(8) Uani 1 1 d . . .
C6 C 0.0896(4) 0.5333(3) 0.00674(19) 0.0483(11) Uani 1 1 d . . .
H6A H 0.0934 0.5199 -0.0320 0.072 Uiso 1 1 calc R . .
H6B H 0.1516 0.5622 0.0190 0.072 Uiso 1 1 calc R . .
H6C H 0.0358 0.5792 0.0138 0.072 Uiso 1 1 calc R . .
C7 C 0.0788(3) 0.4546(4) 0.09836(17) 0.0416(10) Uani 1 1 d . . .
H7A H 0.1438 0.4814 0.1069 0.062 Uiso 1 1 calc R . .
H7B H 0.0697 0.3923 0.1175 0.062 Uiso 1 1 calc R . .
H7C H 0.0281 0.5012 0.1097 0.062 Uiso 1 1 calc R . .
C8 C -0.0311(3) 0.3969(4) 0.0243(2) 0.0497(12) Uani 1 1 d . . .
H8A H -0.0810 0.4426 0.0376 0.075 Uiso 1 1 calc R . .
H8B H -0.0396 0.3330 0.0419 0.075 Uiso 1 1 calc R . .
H8C H -0.0380 0.3892 -0.0148 0.075 Uiso 1 1 calc R . .
S S 0.13359(6) 0.03103(7) -0.18793(4) 0.02813(19) Uani 1 1 d . . .
O4 O 0.1871(2) 0.0642(2) -0.13951(11) 0.0370(7) Uani 1 1 d . . .
O5 O 0.06324(19) 0.1062(2) -0.20455(11) 0.0324(6) Uani 1 1 d . . .
O6 O 0.0908(2) -0.0648(2) -0.18100(12) 0.0378(6) Uani 1 1 d . . .
C4 C 0.2224(3) 0.0239(4) -0.23886(18) 0.0442(11) Uani 1 1 d . . .
H4A H 0.2738 -0.0224 -0.2281 0.066 Uiso 1 1 calc R . .
H4B H 0.2514 0.0889 -0.2446 0.066 Uiso 1 1 calc R . .
H4C H 0.1917 0.0013 -0.2724 0.066 Uiso 1 1 calc R . .
C10 C 0.1122(10) 0.7892(11) -0.0901(6) 0.091(5) Uiso 0.50 1 d PD A 1
H10 H 0.1193 0.8438 -0.1168 0.109 Uiso 0.50 1 calc PR A 1
Cl1 Cl 0.0137(11) 0.7108(11) -0.1091(5) 0.185(8) Uani 0.50 1 d PD A 1
Cl2 Cl 0.0728(6) 0.8344(6) -0.0290(3) 0.149(2) Uiso 0.50 1 d PD A 1
Cl3 Cl 0.2310(5) 0.7406(4) -0.0727(3) 0.1215(17) Uiso 0.50 1 d PD A 1
C11 C 0.1522(15) 0.7800(17) -0.1045(8) 0.070(7) Uiso 0.25 1 d PD B 2
H11 H 0.1403 0.8389 -0.1276 0.084 Uiso 0.25 1 calc PR B 2
Cl4 Cl 0.079(2) 0.6818(16) -0.1265(8) 0.174(17) Uani 0.25 1 d PD B 2
Cl5 Cl 0.1340(10) 0.8104(9) -0.0363(5) 0.111(3) Uiso 0.25 1 d PD B 2
Cl6 Cl 0.2755(13) 0.7488(12) -0.1061(7) 0.165(5) Uiso 0.25 1 d PD B 2
C12 C 0.1957(13) 0.7602(17) -0.1235(11) 0.073(7) Uiso 0.25 1 d PD C 3
H12 H 0.1579 0.8138 -0.1416 0.088 Uiso 0.25 1 calc PR C 3
Cl7 Cl 0.1630(16) 0.6478(11) -0.1505(9) 0.204(12) Uani 0.25 1 d PD C 3
Cl8 Cl 0.1834(7) 0.7706(6) -0.0503(4) 0.085(2) Uiso 0.25 1 d P C 3
Cl9 Cl 0.3216(9) 0.7713(9) -0.1390(5) 0.124(3) Uiso 0.25 1 d PD C 3

loop_
_atom_site_aniso_label
_atom_site_aniso_U_11
_atom_site_aniso_U_22
_atom_site_aniso_U_33
_atom_site_aniso_U_23
_atom_site_aniso_U_13
_atom_site_aniso_U_12
Sn1 0.02154(10) 0.02154(10) 0.02031(14) -0.00004(8) 0.00004(8) -0.00031(12)
C1 0.0289(18) 0.0307(19) 0.0278(17) 0.0023(15) -0.0059(14) -0.0002(15)
Sn2 0.02397(12) 0.02851(13) 0.02220(11) 0.00004(9) -0.00376(9) -0.00168(9)
C2 0.033(2) 0.043(2) 0.042(2) -0.0068(19) 0.0037(17) -0.0102(18)
C3 0.035(2) 0.042(2) 0.0270(17) 0.0002(17) 0.0028(16) -0.0114(17)
P 0.0208(4) 0.0244(4) 0.0207(4) 0.0026(3) -0.0006(3) -0.0009(3)
O1 0.0215(12) 0.0321(14) 0.0217(11) -0.0006(10) 0.0006(9) -0.0016(10)
O2 0.0244(12) 0.0281(13) 0.0250(12) 0.0074(10) 0.0002(9) -0.0009(10)
O3 0.0313(13) 0.0252(12) 0.0209(11) 0.0022(9) -0.0022(10) 0.0013(10)
C5 0.0264(18) 0.033(2) 0.0297(18) -0.0008(15) -0.0032(14) 0.0073(14)
C6 0.068(3) 0.033(2) 0.044(2) 0.0044(19) 0.010(2) 0.020(2)
C7 0.040(2) 0.050(3) 0.034(2) -0.0086(19) 0.0005(18) 0.0129(19)
C8 0.024(2) 0.070(3) 0.055(3) -0.015(3) -0.0047(19) 0.004(2)
S 0.0248(4) 0.0319(5) 0.0277(4) -0.0067(4) -0.0049(3) 0.0001(3)
O4 0.0364(16) 0.0385(15) 0.0362(15) -0.0105(12) -0.0161(12) 0.0048(12)
O5 0.0287(13) 0.0346(14) 0.0341(13) -0.0031(12) -0.0070(11) -0.0012(11)
O6 0.0383(15) 0.0302(14) 0.0450(16) -0.0041(12) -0.0059(13) -0.0016(12)
C4 0.031(2) 0.060(3) 0.041(2) -0.012(2) 0.0036(18) -0.0028(19)
Cl1 0.335(19) 0.116(6) 0.103(6) 0.035(4) -0.104(9) -0.114(10)
Cl4 0.28(3) 0.122(19) 0.120(17) 0.078(15) -0.15(2) -0.14(2)
Cl7 0.24(2) 0.099(9) 0.27(2) 0.085(12) -0.18(2) -0.064(12)

loop_
_atom_type_symbol
_atom_type_description
_atom_type_scat_dispersion_real
_atom_type_scat_dispersion_imag
_atom_type_scat_source
C C 0.0033 0.0016 'International Tables Vol C Tables 4.2.6.8 and 6.1.1.4'
H H 0.0000 0.0000 'International Tables Vol C Tables 4.2.6.8 and 6.1.1.4'
O O 0.0106 0.0060 'International Tables Vol C Tables 4.2.6.8 and 6.1.1.4'
P P 0.1023 0.0942 'International Tables Vol C Tables 4.2.6.8 and 6.1.1.4'
S S 0.1246 0.1234 'International Tables Vol C Tables 4.2.6.8 and 6.1.1.4'
Sn Sn -0.6537 1.4246 'International Tables Vol C Tables 4.2.6.8 and 6.1.1.4'
Cl Cl 0.1484 0.1585 'International Tables Vol C Tables 4.2.6.8 and 6.1.1.4'

loop_
_geom_angle_atom_site_label_1
_geom_angle_atom_site_label_2
_geom_angle_atom_site_label_3
_geom_angle
_geom_angle_site_symmetry_1
_geom_angle_site_symmetry_3
_geom_angle_publ_flag
O1 Sn1 O1 90.93(14) 7 . ?
O1 Sn1 C1 98.17(12) 7 . ?
O1 Sn1 C1 97.13(13) . . ?
O1 Sn1 C1 97.13(13) 7 7 ?
O1 Sn1 C1 98.17(12) . 7 ?
C1 Sn1 C1 158.1(2) . 7 ?
O1 Sn1 O5 172.22(10) 7 2 ?
O1 Sn1 O5 81.56(10) . 2 ?
C1 Sn1 O5 84.83(12) . 2 ?
C1 Sn1 O5 82.05(13) 7 2 ?
O1 Sn1 O5 81.56(10) 7 5_554 ?
O1 Sn1 O5 172.22(10) . 5_554 ?
C1 Sn1 O5 82.05(13) . 5_554 ?
C1 Sn1 O5 84.83(12) 7 5_554 ?
O5 Sn1 O5 106.02(13) 2 5_554 ?
Sn1 C1 H1A 109.5 . . ?
Sn1 C1 H1B 109.5 . . ?
H1A C1 H1B 109.5 . . ?
Sn1 C1 H1C 109.5 . . ?
H1A C1 H1C 109.5 . . ?
H1B C1 H1C 109.5 . . ?
O2 Sn2 C2 106.31(15) 7 . ?
O2 Sn2 C3 113.63(15) 7 . ?
C2 Sn2 C3 138.84(17) . . ?
O2 Sn2 O3 92.16(10) 7 . ?
C2 Sn2 O3 96.51(15) . . ?
C3 Sn2 O3 91.62(13) . . ?
O2 Sn2 O4 77.48(10) 7 . ?
C2 Sn2 O4 90.76(15) . . ?
C3 Sn2 O4 88.53(14) . . ?
O3 Sn2 O4 168.72(10) . . ?
Sn2 C2 H2A 109.5 . . ?
Sn2 C2 H2B 109.5 . . ?
H2A C2 H2B 109.5 . . ?
Sn2 C2 H2C 109.5 . . ?
H2A C2 H2C 109.5 . . ?
H2B C2 H2C 109.5 . . ?
Sn2 C3 H3A 109.5 . . ?
Sn2 C3 H3B 109.5 . . ?
H3A C3 H3B 109.5 . . ?
Sn2 C3 H3C 109.5 . . ?
H3A C3 H3C 109.5 . . ?
H3B C3 H3C 109.5 . . ?
O3 P O2 109.54(14) . . ?
O3 P O1 112.77(14) . . ?
O2 P O1 110.51(14) . . ?
O3 P C5 109.10(16) . . ?
O2 P C5 107.03(16) . . ?
O1 P C5 107.70(16) . . ?
P O1 Sn1 133.89(15) . . ?
P O2 Sn2 135.30(15) . 7 ?
P O3 Sn2 131.96(15) . . ?
C8 C5 C6 110.7(4) . . ?
C8 C5 C7 109.0(4) . . ?
C6 C5 C7 109.9(4) . . ?
C8 C5 P 109.5(3) . . ?
C6 C5 P 108.4(3) . . ?
C7 C5 P 109.3(3) . . ?
C5 C6 H6A 109.5 . . ?
C5 C6 H6B 109.5 . . ?
H6A C6 H6B 109.5 . . ?
C5 C6 H6C 109.5 . . ?
H6A C6 H6C 109.5 . . ?
H6B C6 H6C 109.5 . . ?
C5 C7 H7A 109.5 . . ?
C5 C7 H7B 109.5 . . ?
H7A C7 H7B 109.5 . . ?
C5 C7 H7C 109.5 . . ?
H7A C7 H7C 109.5 . . ?
H7B C7 H7C 109.5 . . ?
C5 C8 H8A 109.5 . . ?
C5 C8 H8B 109.5 . . ?
H8A C8 H8B 109.5 . . ?
C5 C8 H8C 109.5 . . ?
H8A C8 H8C 109.5 . . ?
H8B C8 H8C 109.5 . . ?
O6 S O5 113.80(17) . . ?
O6 S O4 112.35(19) . . ?
O5 S O4 109.79(17) . . ?
O6 S C4 108.4(2) . . ?
O5 S C4 106.8(2) . . ?
O4 S C4 105.2(2) . . ?
S O4 Sn2 125.28(17) . . ?
S O5 Sn1 133.14(16) . 4_454 ?
S C4 H4A 109.5 . . ?
S C4 H4B 109.5 . . ?
H4A C4 H4B 109.5 . . ?
S C4 H4C 109.5 . . ?
H4A C4 H4C 109.5 . . ?
H4B C4 H4C 109.5 . . ?
Cl2 C10 Cl1 102.2(9) . . ?
Cl2 C10 Cl3 101.5(8) . . ?
Cl1 C10 Cl3 121.4(10) . . ?
Cl2 C10 H10 110.2 . . ?
Cl1 C10 H10 110.2 . . ?
Cl3 C10 H10 110.2 . . ?
Cl6 C11 Cl4 110.8(17) . . ?
Cl6 C11 Cl5 102.5(13) . . ?
Cl4 C11 Cl5 113.6(15) . . ?
Cl6 C11 H11 109.9 . . ?
Cl4 C11 H11 109.9 . . ?
Cl5 C11 H11 109.9 . . ?
Cl7 C12 Cl9 104.0(13) . . ?
Cl7 C12 Cl8 115.4(17) . . ?
Cl9 C12 Cl8 107.4(14) . . ?
Cl7 C12 H12 109.9 . . ?
Cl9 C12 H12 109.9 . . ?
Cl8 C12 H12 109.9 . . ?

loop_
_geom_bond_atom_site_label_1
_geom_bond_atom_site_label_2
_geom_bond_distance
_geom_bond_site_symmetry_2
_geom_bond_publ_flag
Sn1 O1 2.093(2) 7 ?
Sn1 O1 2.093(2) . ?
Sn1 C1 2.103(4) . ?
Sn1 C1 2.103(4) 7 ?
Sn1 O5 2.485(3) 2 ?
Sn1 O5 2.485(3) 5_554 ?
C1 H1A 0.9800 . ?
C1 H1B 0.9800 . ?
C1 H1C 0.9800 . ?
Sn2 O2 2.009(2) 7 ?
Sn2 C2 2.084(4) . ?
Sn2 C3 2.095(4) . ?
Sn2 O3 2.128(2) . ?
Sn2 O4 2.299(3) . ?
C2 H2A 0.9800 . ?
C2 H2B 0.9800 . ?
C2 H2C 0.9800 . ?
C3 H3A 0.9800 . ?
C3 H3B 0.9800 . ?
C3 H3C 0.9800 . ?
P O3 1.528(2) . ?
P O2 1.534(3) . ?
P O1 1.535(3) . ?
P C5 1.811(4) . ?
O2 Sn2 2.009(2) 7 ?
C5 C8 1.529(6) . ?
C5 C6 1.535(6) . ?
C5 C7 1.539(6) . ?
C6 H6A 0.9800 . ?
C6 H6B 0.9800 . ?
C6 H6C 0.9800 . ?
C7 H7A 0.9800 . ?
C7 H7B 0.9800 . ?
C7 H7C 0.9800 . ?
C8 H8A 0.9800 . ?
C8 H8B 0.9800 . ?
C8 H8C 0.9800 . ?
S O6 1.440(3) . ?
S O5 1.463(3) . ?
S O4 1.476(3) . ?
S C4 1.752(4) . ?
O5 Sn1 2.485(3) 4_454 ?
C4 H4A 0.9800 . ?
C4 H4B 0.9800 . ?
C4 H4C 0.9800 . ?
C10 Cl2 1.722(14) . ?
C10 Cl1 1.779(14) . ?
C10 Cl3 1.802(13) . ?
C10 H10 1.0000 . ?
C11 Cl6 1.733(18) . ?
C11 Cl4 1.755(17) . ?
C11 Cl5 1.758(17) . ?
C11 H11 1.0000 . ?
C12 Cl7 1.730(17) . ?
C12 Cl9 1.765(13) . ?
C12 Cl8 1.83(3) . ?
C12 H12 1.0000 . ?
